data_7130434
loop_
_publ_author_name
'Chen, Chao'
'Liu, Ru-Xin'
'Xiong, Feng'
'Li, Zi-Hao'
'Kang, Jun-Chen'
'Ding, Tong-Mei'
'Zhang, Shu-Yu'

_publ_section_title
;
 Electrochemical collective synthesis of labeled pyrroloindoline alkaloids
 with Freon-type methanes as functional C1 synthons
;
_journal_name_full 'Chemical Communications'
_journal_paper_doi 10.1039/D2CC03301A
_journal_year 2022
_chemical_formula_moiety 'C12 H12 Br Cl2 N O'
_chemical_formula_sum 'C12 H12 Br Cl2 N O'
_chemical_formula_weight 337.04
_space_group_crystal_system triclinic
_space_group_IT_number 2
_space_group_name_Hall '-P 1'
_space_group_name_H-M_alt 'P -1'
_atom_sites_solution_hydrogens geom
_audit_creation_method SHELXL-2018/3
_audit_update_record
;
2021-12-14 deposited with the CCDC.	2022-07-18 downloaded from the CCDC.
;
_cell_angle_alpha 107.939(9)
_cell_angle_beta 94.991(8)
_cell_angle_gamma 110.518(14)
_cell_formula_units_Z 4
_cell_length_a 8.4386(17)
_cell_length_b 11.633(2)
_cell_length_c 15.457(2)
_cell_measurement_reflns_used 9924
_cell_measurement_temperature 173(2)
_cell_measurement_theta_max 68.30
_cell_measurement_theta_min 4.32
_cell_volume 1319.3(4)
_computing_structure_refinement 'SHELXL-2018/3 (Sheldrick, 2018)'
_computing_structure_solution 'SHELXT 2018/2 (Sheldrick, 2018)'
_diffrn_ambient_temperature 173(2)
_diffrn_measured_fraction_theta_full 0.992
_diffrn_measured_fraction_theta_max 0.989
_diffrn_measurement_device_type 'Bruker D8 VENTURE'
_diffrn_measurement_method '\f and \w scans'
_diffrn_radiation_type CuK\a
_diffrn_radiation_wavelength 1.54178
_diffrn_reflns_av_R_equivalents 0.0314
_diffrn_reflns_av_unetI/netI 0.0308
_diffrn_reflns_Laue_measured_fraction_full 0.992
_diffrn_reflns_Laue_measured_fraction_max 0.989
_diffrn_reflns_limit_h_max 10
_diffrn_reflns_limit_h_min -10
_diffrn_reflns_limit_k_max 13
_diffrn_reflns_limit_k_min -13
_diffrn_reflns_limit_l_max 18
_diffrn_reflns_limit_l_min -18
_diffrn_reflns_number 15101
_diffrn_reflns_point_group_measured_fraction_full 0.992
_diffrn_reflns_point_group_measured_fraction_max 0.989
_diffrn_reflns_theta_full 67.679
_diffrn_reflns_theta_max 68.332
_diffrn_reflns_theta_min 4.327
_exptl_absorpt_coefficient_mu 7.836
_exptl_crystal_colour colourless
_exptl_crystal_density_diffrn 1.697
_exptl_crystal_description block
_exptl_crystal_F_000 672
_exptl_crystal_size_max 0.160
_exptl_crystal_size_mid 0.150
_exptl_crystal_size_min 0.140
_exptl_transmission_factor_max 0.7531
_exptl_transmission_factor_min 0.6023
_refine_diff_density_max 0.675
_refine_diff_density_min -0.697
_refine_diff_density_rms 0.070
_refine_ls_extinction_method none
_refine_ls_goodness_of_fit_ref 1.049
_refine_ls_hydrogen_treatment constr
_refine_ls_matrix_type full
_refine_ls_number_parameters 311
_refine_ls_number_reflns 4784
_refine_ls_number_restraints 0
_refine_ls_restrained_S_all 1.049
_refine_ls_R_factor_all 0.0347
_refine_ls_R_factor_gt 0.0312
_refine_ls_shift/su_max 0.001
_refine_ls_shift/su_mean 0.000
_refine_ls_structure_factor_coef Fsqd
_refine_ls_weighting_details 'w=1/[\s^2^(Fo^2^)+(0.0450P)^2^+1.1126P] where P=(Fo^2^+2Fc^2^)/3'
_refine_ls_weighting_scheme calc
_refine_ls_wR_factor_gt 0.0843
_refine_ls_wR_factor_ref 0.0865
_reflns_Friedel_coverage 0.000
_reflns_number_gt 4321
_reflns_number_total 4784
_reflns_threshold_expression 'I > 2\s(I)'
_cod_data_source_file d2cc03301a2.cif
_cod_data_source_block t_a
_cod_database_code 7130434
_shelx_shelxl_version_number 2018/3
_shelx_space_group_comment
;
The symmetry employed for this shelxl refinement is uniquely defined
by the following loop, which should always be used as a source of
symmetry information in preference to the above space-group names.
They are only intended as comments.
;
_shelx_estimated_absorpt_t_min 0.367
_shelx_estimated_absorpt_t_max 0.407

loop_
_space_group_symop_operation_xyz
'x, y, z'
'-x, -y, -z'

loop_
_atom_site_label
_atom_site_type_symbol
_atom_site_fract_x
_atom_site_fract_y
_atom_site_fract_z
_atom_site_U_iso_or_equiv
_atom_site_adp_type
_atom_site_occupancy
_atom_site_site_symmetry_order
_atom_site_calc_flag
_atom_site_refinement_flags_posn
_atom_site_refinement_flags_adp
_atom_site_refinement_flags_occupancy
_atom_site_disorder_assembly
_atom_site_disorder_group
Br1 Br 0.42677(4) 0.26751(3) 0.60558(2) 0.04160(11) Uani 1 1 d . . . . .
C1 C 0.7532(3) 0.6533(2) 0.77015(17) 0.0236(5) Uani 1 1 d . . . . .
O1 O 0.7145(3) 0.65239(19) 0.99052(12) 0.0366(4) Uani 1 1 d . . . . .
N1 N 0.7934(3) 0.7129(2) 0.86752(14) 0.0266(4) Uani 1 1 d . . . . .
Cl1 Cl 0.86986(11) 0.30145(9) 0.91459(6) 0.0549(2) Uani 1 1 d . . . . .
Cl3 Cl 0.17483(10) 0.51266(6) 0.62697(5) 0.04174(17) Uani 1 1 d . . . . .
C3 C 0.7580(3) 0.6320(3) 0.61321(19) 0.0320(6) Uani 1 1 d . . . . .
H3 H 0.798276 0.668554 0.568202 0.038 Uiso 1 1 calc R U . . .
Br2 Br 0.16112(4) 0.83041(3) 0.49993(2) 0.03946(10) Uani 1 1 d . . . . .
C2 C 0.8137(3) 0.7116(3) 0.70731(18) 0.0287(5) Uani 1 1 d . . . . .
H2 H 0.889745 0.801841 0.727412 0.034 Uiso 1 1 calc R U . . .
O2 O 0.6361(3) 0.9608(2) 0.85139(15) 0.0415(5) Uani 1 1 d . . . . .
N2 N 0.4324(3) 1.0503(2) 0.85203(15) 0.0284(4) Uani 1 1 d . . . . .
Cl2 Cl 0.89837(11) 0.37799(9) 0.75432(7) 0.0540(2) Uani 1 1 d . . . . .
Cl4 Cl 0.22441(9) 0.71940(7) 0.80462(5) 0.03688(16) Uani 1 1 d . . . . .
C4 C 0.6454(3) 0.5011(3) 0.58368(18) 0.0311(6) Uani 1 1 d . . . . .
H4 H 0.609871 0.448277 0.519192 0.037 Uiso 1 1 calc R U . . .
C6 C 0.6382(3) 0.5217(2) 0.74298(16) 0.0230(5) Uani 1 1 d . . . . .
C5 C 0.5844(3) 0.4471(2) 0.64937(17) 0.0272(5) Uani 1 1 d . . . . .
C9 C 0.9123(3) 0.8477(3) 0.91993(19) 0.0334(6) Uani 1 1 d . . . . .
H9A H 1.024415 0.863359 0.902074 0.050 Uiso 1 1 calc R U . . .
H9B H 0.927897 0.863204 0.986719 0.050 Uiso 1 1 calc R U . . .
H9C H 0.865007 0.907706 0.906490 0.050 Uiso 1 1 calc R U . . .
C8 C 0.7058(3) 0.6272(2) 0.90717(17) 0.0266(5) Uani 1 1 d . . . . .
C7 C 0.5945(3) 0.4941(2) 0.82958(17) 0.0243(5) Uani 1 1 d . . . . .
C10 C 0.4025(3) 0.4650(3) 0.83286(19) 0.0324(6) Uani 1 1 d . . . . .
H10A H 0.373403 0.535664 0.824009 0.049 Uiso 1 1 calc R U . . .
H10B H 0.383610 0.459740 0.893456 0.049 Uiso 1 1 calc R U . . .
H10C H 0.328521 0.380971 0.783215 0.049 Uiso 1 1 calc R U . . .
C11 C 0.6407(3) 0.3865(2) 0.85024(18) 0.0279(5) Uani 1 1 d . . . . .
H11A H 0.604949 0.379553 0.908386 0.034 Uiso 1 1 calc R U . . .
H11B H 0.571615 0.301080 0.799240 0.034 Uiso 1 1 calc R U . . .
C12 C 0.8308(4) 0.4081(3) 0.8607(2) 0.0366(6) Uani 1 1 d . . . . .
H12 H 0.902590 0.501474 0.902243 0.044 Uiso 1 1 calc R U . . .
C13 C 0.2990(3) 1.0413(2) 0.78606(17) 0.0239(5) Uani 1 1 d . . . . .
C14 C 0.1858(3) 1.1041(2) 0.80226(19) 0.0281(5) Uani 1 1 d . . . . .
H14 H 0.190410 1.159508 0.863027 0.034 Uiso 1 1 calc R U . . .
C15 C 0.0653(3) 1.0819(3) 0.7252(2) 0.0312(6) Uani 1 1 d . . . . .
H15 H -0.013919 1.123620 0.733721 0.037 Uiso 1 1 calc R U . . .
C16 C 0.0572(3) 1.0012(3) 0.63668(19) 0.0308(5) Uani 1 1 d . . . . .
H16 H -0.027020 0.987164 0.585353 0.037 Uiso 1 1 calc R U . . .
C17 C 0.1739(3) 0.9402(2) 0.62324(17) 0.0266(5) Uani 1 1 d . . . . .
C18 C 0.2967(3) 0.9599(2) 0.69735(17) 0.0241(5) Uani 1 1 d . . . . .
C19 C 0.4435(3) 0.9148(2) 0.70499(18) 0.0269(5) Uani 1 1 d . . . . .
C20 C 0.5178(3) 0.9744(3) 0.81079(19) 0.0306(5) Uani 1 1 d . . . . .
C21 C 0.4627(4) 1.1170(3) 0.95210(19) 0.0369(6) Uani 1 1 d . . . . .
H21A H 0.461863 1.204754 0.965120 0.055 Uiso 1 1 calc R U . . .
H21B H 0.575554 1.125652 0.982182 0.055 Uiso 1 1 calc R U . . .
H21C H 0.371170 1.065772 0.976466 0.055 Uiso 1 1 calc R U . . .
C22 C 0.5875(4) 0.9776(3) 0.6585(2) 0.0372(6) Uani 1 1 d . . . . .
H22A H 0.541568 0.946741 0.591343 0.056 Uiso 1 1 calc R U . . .
H22B H 0.684507 0.952283 0.669458 0.056 Uiso 1 1 calc R U . . .
H22C H 0.628075 1.073713 0.685267 0.056 Uiso 1 1 calc R U . . .
C23 C 0.3924(3) 0.7647(2) 0.66703(18) 0.0286(5) Uani 1 1 d . . . . .
H23A H 0.386826 0.735488 0.599114 0.034 Uiso 1 1 calc R U . . .
H23B H 0.485355 0.746158 0.696054 0.034 Uiso 1 1 calc R U . . .
C24 C 0.2220(3) 0.6832(2) 0.68334(18) 0.0287(5) Uani 1 1 d . . . . .
H24 H 0.128286 0.703290 0.655226 0.034 Uiso 1 1 calc R U . . .

loop_
_atom_site_aniso_label
_atom_site_aniso_U_11
_atom_site_aniso_U_22
_atom_site_aniso_U_33
_atom_site_aniso_U_23
_atom_site_aniso_U_13
_atom_site_aniso_U_12
Br1 0.04745(19) 0.02781(16) 0.03137(17) 0.00038(12) 0.00049(13) 0.00516(13)
C1 0.0263(12) 0.0249(12) 0.0222(12) 0.0068(10) 0.0055(9) 0.0147(10)
O1 0.0582(12) 0.0333(10) 0.0207(9) 0.0071(8) 0.0103(8) 0.0229(9)
N1 0.0329(11) 0.0206(10) 0.0228(10) 0.0044(9) 0.0038(8) 0.0103(9)
Cl1 0.0602(5) 0.0560(5) 0.0603(5) 0.0252(4) 0.0008(4) 0.0358(4)
Cl3 0.0575(4) 0.0237(3) 0.0386(4) 0.0066(3) 0.0185(3) 0.0122(3)
C3 0.0326(13) 0.0459(16) 0.0298(14) 0.0215(13) 0.0140(11) 0.0213(12)
Br2 0.04920(19) 0.04044(18) 0.02494(16) 0.00655(13) 0.00597(12) 0.01861(14)
C2 0.0278(12) 0.0307(13) 0.0333(14) 0.0159(11) 0.0099(10) 0.0136(10)
O2 0.0371(10) 0.0421(12) 0.0440(12) 0.0085(10) -0.0026(9) 0.0231(9)
N2 0.0328(11) 0.0256(11) 0.0249(11) 0.0034(9) 0.0032(9) 0.0153(9)
Cl2 0.0516(4) 0.0632(5) 0.0750(6) 0.0396(5) 0.0341(4) 0.0373(4)
Cl4 0.0491(4) 0.0340(3) 0.0327(3) 0.0112(3) 0.0160(3) 0.0215(3)
C4 0.0345(13) 0.0419(15) 0.0196(12) 0.0093(11) 0.0074(10) 0.0194(12)
C6 0.0260(11) 0.0248(12) 0.0227(12) 0.0097(10) 0.0076(9) 0.0139(10)
C5 0.0287(12) 0.0262(12) 0.0236(12) 0.0040(10) 0.0038(10) 0.0120(10)
C9 0.0339(14) 0.0232(13) 0.0323(14) 0.0003(11) 0.0029(11) 0.0087(11)
C8 0.0350(13) 0.0247(12) 0.0233(13) 0.0066(10) 0.0074(10) 0.0171(11)
C7 0.0315(12) 0.0222(12) 0.0219(12) 0.0083(10) 0.0078(9) 0.0130(10)
C10 0.0345(14) 0.0369(15) 0.0330(14) 0.0163(12) 0.0125(11) 0.0179(12)
C11 0.0354(13) 0.0243(12) 0.0267(13) 0.0105(11) 0.0069(10) 0.0137(10)
C12 0.0357(14) 0.0215(13) 0.0474(17) 0.0081(12) -0.0029(12) 0.0122(11)
C13 0.0263(12) 0.0194(11) 0.0252(12) 0.0069(10) 0.0060(9) 0.0092(9)
C14 0.0312(13) 0.0224(12) 0.0329(14) 0.0080(11) 0.0123(11) 0.0134(10)
C15 0.0270(12) 0.0258(13) 0.0455(16) 0.0134(12) 0.0100(11) 0.0148(10)
C16 0.0291(13) 0.0288(13) 0.0372(15) 0.0157(12) 0.0047(11) 0.0122(10)
C17 0.0292(12) 0.0217(12) 0.0272(13) 0.0090(10) 0.0075(10) 0.0079(10)
C18 0.0241(11) 0.0204(11) 0.0305(13) 0.0102(10) 0.0095(10) 0.0104(9)
C19 0.0244(12) 0.0247(12) 0.0321(13) 0.0066(11) 0.0077(10) 0.0134(10)
C20 0.0293(13) 0.0260(13) 0.0334(14) 0.0055(11) 0.0035(10) 0.0130(10)
C21 0.0484(16) 0.0364(15) 0.0245(13) 0.0050(12) 0.0024(12) 0.0218(13)
C22 0.0291(13) 0.0325(14) 0.0456(17) 0.0097(13) 0.0147(12) 0.0095(11)
C23 0.0304(13) 0.0266(13) 0.0311(13) 0.0074(11) 0.0099(10) 0.0159(11)
C24 0.0336(13) 0.0226(12) 0.0301(13) 0.0066(11) 0.0082(10) 0.0136(10)

loop_
_atom_type_symbol
_atom_type_description
_atom_type_scat_dispersion_real
_atom_type_scat_dispersion_imag
_atom_type_scat_source
C C 0.0181 0.0091 'International Tables Vol C Tables 4.2.6.8 and 6.1.1.4'
H H 0.0000 0.0000 'International Tables Vol C Tables 4.2.6.8 and 6.1.1.4'
Br Br -0.6763 1.2805 'International Tables Vol C Tables 4.2.6.8 and 6.1.1.4'
Cl Cl 0.3639 0.7018 'International Tables Vol C Tables 4.2.6.8 and 6.1.1.4'
N N 0.0311 0.0180 'International Tables Vol C Tables 4.2.6.8 and 6.1.1.4'
O O 0.0492 0.0322 'International Tables Vol C Tables 4.2.6.8 and 6.1.1.4'

loop_
_geom_angle_atom_site_label_1
_geom_angle_atom_site_label_2
_geom_angle_atom_site_label_3
_geom_angle
_geom_angle_site_symmetry_1
_geom_angle_site_symmetry_3
_geom_angle_publ_flag
C2 C1 C6 123.1(2) . . ?
C2 C1 N1 127.1(2) . . ?
C6 C1 N1 109.9(2) . . ?
C8 N1 C1 111.2(2) . . ?
C8 N1 C9 123.9(2) . . ?
C1 N1 C9 124.9(2) . . ?
C4 C3 C2 121.6(2) . . ?
C1 C2 C3 117.0(2) . . ?
C20 N2 C13 110.9(2) . . ?
C20 N2 C21 124.0(2) . . ?
C13 N2 C21 124.7(2) . . ?
C3 C4 C5 119.5(2) . . ?
C5 C6 C1 118.1(2) . . ?
C5 C6 C7 133.4(2) . . ?
C1 C6 C7 108.4(2) . . ?
C6 C5 C4 120.7(2) . . ?
C6 C5 Br1 121.18(19) . . ?
C4 C5 Br1 118.08(19) . . ?
O1 C8 N1 125.5(2) . . ?
O1 C8 C7 125.8(2) . . ?
N1 C8 C7 108.7(2) . . ?
C6 C7 C8 101.81(19) . . ?
C6 C7 C10 112.2(2) . . ?
C8 C7 C10 107.9(2) . . ?
C6 C7 C11 117.5(2) . . ?
C8 C7 C11 108.3(2) . . ?
C10 C7 C11 108.6(2) . . ?
C12 C11 C7 115.7(2) . . ?
C11 C12 Cl2 113.7(2) . . ?
C11 C12 Cl1 109.19(19) . . ?
Cl2 C12 Cl1 108.28(15) . . ?
C14 C13 C18 123.1(2) . . ?
C14 C13 N2 127.1(2) . . ?
C18 C13 N2 109.8(2) . . ?
C13 C14 C15 116.8(2) . . ?
C16 C15 C14 122.0(2) . . ?
C15 C16 C17 119.5(2) . . ?
C18 C17 C16 120.7(2) . . ?
C18 C17 Br2 120.77(19) . . ?
C16 C17 Br2 118.52(19) . . ?
C17 C18 C13 117.9(2) . . ?
C17 C18 C19 133.3(2) . . ?
C13 C18 C19 108.7(2) . . ?
C18 C19 C20 101.8(2) . . ?
C18 C19 C23 116.1(2) . . ?
C20 C19 C23 111.1(2) . . ?
C18 C19 C22 111.8(2) . . ?
C20 C19 C22 107.4(2) . . ?
C23 C19 C22 108.2(2) . . ?
O2 C20 N2 125.3(3) . . ?
O2 C20 C19 126.1(2) . . ?
N2 C20 C19 108.6(2) . . ?
C24 C23 C19 115.5(2) . . ?
C23 C24 Cl3 109.51(17) . . ?
C23 C24 Cl4 112.00(18) . . ?
Cl3 C24 Cl4 109.79(14) . . ?

loop_
_geom_bond_atom_site_label_1
_geom_bond_atom_site_label_2
_geom_bond_distance
_geom_bond_site_symmetry_2
_geom_bond_publ_flag
Br1 C5 1.902(3) . ?
C1 C2 1.383(3) . ?
C1 C6 1.397(3) . ?
C1 N1 1.402(3) . ?
O1 C8 1.220(3) . ?
N1 C8 1.361(3) . ?
N1 C9 1.447(3) . ?
Cl1 C12 1.794(3) . ?
Cl3 C24 1.782(3) . ?
C3 C4 1.383(4) . ?
C3 C2 1.393(4) . ?
Br2 C17 1.909(3) . ?
O2 C20 1.216(3) . ?
N2 C20 1.372(3) . ?
N2 C13 1.404(3) . ?
N2 C21 1.454(3) . ?
Cl2 C12 1.761(3) . ?
Cl4 C24 1.787(3) . ?
C4 C5 1.395(4) . ?
C6 C5 1.374(4) . ?
C6 C7 1.516(3) . ?
C8 C7 1.536(3) . ?
C7 C10 1.544(3) . ?
C7 C11 1.545(3) . ?
C11 C12 1.520(4) . ?
C13 C14 1.388(3) . ?
C13 C18 1.400(3) . ?
C14 C15 1.392(4) . ?
C15 C16 1.380(4) . ?
C16 C17 1.397(4) . ?
C17 C18 1.380(3) . ?
C18 C19 1.513(3) . ?
C19 C20 1.538(4) . ?
C19 C23 1.541(3) . ?
C19 C22 1.543(4) . ?
C23 C24 1.512(4) . ?

loop_
_geom_torsion_atom_site_label_1
_geom_torsion_atom_site_label_2
_geom_torsion_atom_site_label_3
_geom_torsion_atom_site_label_4
_geom_torsion
_geom_torsion_site_symmetry_1
_geom_torsion_site_symmetry_2
_geom_torsion_site_symmetry_3
_geom_torsion_site_symmetry_4
_geom_torsion_publ_flag
C2 C1 N1 C8 177.9(2) . . . . ?
C6 C1 N1 C8 -1.7(3) . . . . ?
C2 C1 N1 C9 -2.1(4) . . . . ?
C6 C1 N1 C9 178.3(2) . . . . ?
C6 C1 C2 C3 -1.5(4) . . . . ?
N1 C1 C2 C3 178.9(2) . . . . ?
C4 C3 C2 C1 0.9(4) . . . . ?
C2 C3 C4 C5 0.6(4) . . . . ?
C2 C1 C6 C5 0.6(4) . . . . ?
N1 C1 C6 C5 -179.8(2) . . . . ?
C2 C1 C6 C7 -177.5(2) . . . . ?
N1 C1 C6 C7 2.1(3) . . . . ?
C1 C6 C5 C4 1.0(4) . . . . ?
C7 C6 C5 C4 178.5(2) . . . . ?
C1 C6 C5 Br1 -179.53(17) . . . . ?
C7 C6 C5 Br1 -2.1(4) . . . . ?
C3 C4 C5 C6 -1.6(4) . . . . ?
C3 C4 C5 Br1 178.94(19) . . . . ?
C1 N1 C8 O1 -179.4(2) . . . . ?
C9 N1 C8 O1 0.6(4) . . . . ?
C1 N1 C8 C7 0.5(3) . . . . ?
C9 N1 C8 C7 -179.4(2) . . . . ?
C5 C6 C7 C8 -179.4(3) . . . . ?
C1 C6 C7 C8 -1.7(2) . . . . ?
C5 C6 C7 C10 -64.2(3) . . . . ?
C1 C6 C7 C10 113.4(2) . . . . ?
C5 C6 C7 C11 62.6(4) . . . . ?
C1 C6 C7 C11 -119.8(2) . . . . ?
O1 C8 C7 C6 -179.4(2) . . . . ?
N1 C8 C7 C6 0.7(2) . . . . ?
O1 C8 C7 C10 62.4(3) . . . . ?
N1 C8 C7 C10 -117.5(2) . . . . ?
O1 C8 C7 C11 -54.9(3) . . . . ?
N1 C8 C7 C11 125.1(2) . . . . ?
C6 C7 C11 C12 58.1(3) . . . . ?
C8 C7 C11 C12 -56.4(3) . . . . ?
C10 C7 C11 C12 -173.3(2) . . . . ?
C7 C11 C12 Cl2 -74.5(3) . . . . ?
C7 C11 C12 Cl1 164.47(18) . . . . ?
C20 N2 C13 C14 179.9(2) . . . . ?
C21 N2 C13 C14 7.1(4) . . . . ?
C20 N2 C13 C18 -1.5(3) . . . . ?
C21 N2 C13 C18 -174.3(2) . . . . ?
C18 C13 C14 C15 0.5(4) . . . . ?
N2 C13 C14 C15 178.9(2) . . . . ?
C13 C14 C15 C16 0.2(4) . . . . ?
C14 C15 C16 C17 -0.5(4) . . . . ?
C15 C16 C17 C18 0.0(4) . . . . ?
C15 C16 C17 Br2 -179.42(19) . . . . ?
C16 C17 C18 C13 0.7(4) . . . . ?
Br2 C17 C18 C13 -179.87(17) . . . . ?
C16 C17 C18 C19 -176.5(2) . . . . ?
Br2 C17 C18 C19 3.0(4) . . . . ?
C14 C13 C18 C17 -1.0(4) . . . . ?
N2 C13 C18 C17 -179.6(2) . . . . ?
C14 C13 C18 C19 176.8(2) . . . . ?
N2 C13 C18 C19 -1.8(3) . . . . ?
C17 C18 C19 C20 -178.7(3) . . . . ?
C13 C18 C19 C20 3.9(3) . . . . ?
C17 C18 C19 C23 -57.9(4) . . . . ?
C13 C18 C19 C23 124.8(2) . . . . ?
C17 C18 C19 C22 66.9(4) . . . . ?
C13 C18 C19 C22 -110.4(2) . . . . ?
C13 N2 C20 O2 -178.1(3) . . . . ?
C21 N2 C20 O2 -5.2(4) . . . . ?
C13 N2 C20 C19 4.1(3) . . . . ?
C21 N2 C20 C19 177.0(2) . . . . ?
C18 C19 C20 O2 177.4(3) . . . . ?
C23 C19 C20 O2 53.1(4) . . . . ?
C22 C19 C20 O2 -65.1(3) . . . . ?
C18 C19 C20 N2 -4.8(3) . . . . ?
C23 C19 C20 N2 -129.1(2) . . . . ?
C22 C19 C20 N2 112.7(2) . . . . ?
C18 C19 C23 C24 -37.1(3) . . . . ?
C20 C19 C23 C24 78.6(3) . . . . ?
C22 C19 C23 C24 -163.7(2) . . . . ?
C19 C23 C24 Cl3 175.23(18) . . . . ?
C19 C23 C24 Cl4 -62.7(3) . . . . ?
